data_4069430
loop_
_publ_author_name
'Kunz, Kerstin'
'Bolte, Michael'
'Lerner, Hans-Wolfram'
'Wagner, Matthias'

_publ_section_title
;
 Photochemistry of Cymantrenyl Scorpionates: Formation of a Novel Tritopic
 Cyclopentadienyl/Scorpionate Hybrid Ligand
;
_journal_issue 10
_journal_name_full Organometallics
_journal_page_first 3079
_journal_paper_doi 10.1021/om900190r
_journal_volume 28
_journal_year 2009
_chemical_formula_moiety 'C31 H38 B2 K2 N12 O2'
_chemical_formula_sum 'C31 H38 B2 K2 N12 O2'
_chemical_formula_weight 710.55
_chemical_name_systematic ?
_space_group_IT_number 2
_symmetry_cell_setting triclinic
_symmetry_space_group_name_Hall '-P 1'
_symmetry_space_group_name_H-M 'P -1'
_atom_sites_solution_hydrogens geom
_atom_sites_solution_primary direct
_atom_sites_solution_secondary difmap
_audit_creation_method SHELXL-97
_cell_angle_alpha 80.155(12)
_cell_angle_beta 83.180(12)
_cell_angle_gamma 66.351(11)
_cell_formula_units_Z 2
_cell_length_a 12.0820(18)
_cell_length_b 12.2134(17)
_cell_length_c 13.376(2)
_cell_measurement_reflns_used 6378
_cell_measurement_temperature 173(2)
_cell_measurement_theta_max 25.7
_cell_measurement_theta_min 3.4
_cell_volume 1778.7(5)
_computing_cell_refinement 'X-Area (Stoe & Cie, 2001)'
_computing_data_collection 'X-Area (Stoe & Cie, 2001)'
_computing_data_reduction 'X-Area (Stoe & Cie, 2001)'
_computing_molecular_graphics 'XP in SHELXTL-Plus (Sheldrick, 1991)'
_computing_publication_material SHELXL97
_computing_structure_refinement 'SHELXL97 (Sheldrick, 1997) '
_computing_structure_solution 'SHELXS97 (Sheldrick, 1990) '
_diffrn_ambient_temperature 173(2)
_diffrn_measured_fraction_theta_full 0.989
_diffrn_measured_fraction_theta_max 0.989
_diffrn_measurement_device_type 'STOE IPDS II two-circle-diffractometer'
_diffrn_measurement_method \w
_diffrn_radiation_monochromator graphite
_diffrn_radiation_source 'fine-focus sealed tube'
_diffrn_radiation_type MoK\a
_diffrn_radiation_wavelength 0.71073
_diffrn_reflns_av_R_equivalents 0.0973
_diffrn_reflns_av_sigmaI/netI 0.1371
_diffrn_reflns_limit_h_max 14
_diffrn_reflns_limit_h_min -13
_diffrn_reflns_limit_k_max 14
_diffrn_reflns_limit_k_min -14
_diffrn_reflns_limit_l_max 15
_diffrn_reflns_limit_l_min -15
_diffrn_reflns_number 13879
_diffrn_reflns_theta_full 25.00
_diffrn_reflns_theta_max 25.03
_diffrn_reflns_theta_min 3.37
_diffrn_standards_number 0
_exptl_absorpt_coefficient_mu 0.314
_exptl_absorpt_correction_T_max 0.9906
_exptl_absorpt_correction_T_min 0.9456
_exptl_absorpt_correction_type multi-scan
_exptl_absorpt_process_details 'MULABS (Spek, 2003; Blessing, 1995)'
_exptl_crystal_colour colourless
_exptl_crystal_density_diffrn 1.327
_exptl_crystal_density_method 'not measured'
_exptl_crystal_description plate
_exptl_crystal_F_000 744
_exptl_crystal_size_max 0.18
_exptl_crystal_size_mid 0.14
_exptl_crystal_size_min 0.03
_refine_diff_density_max 0.486
_refine_diff_density_min -0.380
_refine_diff_density_rms 0.065
_refine_ls_extinction_method none
_refine_ls_goodness_of_fit_ref 0.910
_refine_ls_hydrogen_treatment constr
_refine_ls_matrix_type full
_refine_ls_number_parameters 438
_refine_ls_number_reflns 6218
_refine_ls_number_restraints 30
_refine_ls_restrained_S_all 0.913
_refine_ls_R_factor_all 0.1250
_refine_ls_R_factor_gt 0.0619
_refine_ls_shift/su_max 0.000
_refine_ls_shift/su_mean 0.000
_refine_ls_structure_factor_coef Fsqd
_refine_ls_weighting_details 'calc w=1/[\s^2^(Fo^2^)+(0.0605P)^2^+0.0000P] where P=(Fo^2^+2Fc^2^)/3'
_refine_ls_weighting_scheme calc
_refine_ls_wR_factor_gt 0.1292
_refine_ls_wR_factor_ref 0.1509
_reflns_number_gt 3402
_reflns_number_total 6218
_reflns_threshold_expression I>2\s(I)
_cod_data_source_file om900190r_si_001.cif
_cod_data_source_block wa812
_cod_depositor_comments
;
The following automatic conversions were performed:

'_symmetry_cell_setting' value 'Triclinic' changed to 'triclinic'
according to /home/saulius/struct/CIF-dictionaries/cif_core.dic
dictionary named 'cif_core.dic' version 2.4.2 from 2011-04-26.

Automatic conversion script
Id: cif_fix_values 1715 2011-07-08 13:25:40Z adriana 
;
_cod_original_cell_volume 1778.7(4)
_cod_database_code 4069430

loop_
_symmetry_equiv_pos_as_xyz
'x, y, z'
'-x, -y, -z'

loop_
_atom_site_label
_atom_site_type_symbol
_atom_site_fract_x
_atom_site_fract_y
_atom_site_fract_z
_atom_site_U_iso_or_equiv
_atom_site_adp_type
_atom_site_occupancy
_atom_site_symmetry_multiplicity
_atom_site_calc_flag
_atom_site_refinement_flags
_atom_site_disorder_assembly
_atom_site_disorder_group
K1 K 0.36727(10) 0.45229(9) 0.57890(7) 0.0387(3) Uani 1 1 d . . .
K2 K 0.60843(9) 1.05865(8) -0.07106(7) 0.0295(2) Uani 1 1 d . . .
B1 B 0.2703(5) 0.7643(4) 0.3627(4) 0.0276(10) Uani 1 1 d . A .
B2 B 0.6843(5) 0.6965(4) 0.1300(3) 0.0272(11) Uani 1 1 d . . .
C1 C 0.3850(4) 0.7056(3) 0.2879(3) 0.0265(9) Uani 1 1 d . . .
C2 C 0.4830(4) 0.7502(3) 0.2554(3) 0.0228(8) Uani 1 1 d . . .
H2 H 0.4871 0.8175 0.2789 0.027 Uiso 1 1 calc R . .
C3 C 0.5662(4) 0.6841(3) 0.1883(3) 0.0256(9) Uani 1 1 d . . .
C4 C 0.5257(4) 0.5851(4) 0.1738(3) 0.0330(10) Uani 1 1 d . . .
H4A H 0.5088 0.5911 0.1020 0.040 Uiso 1 1 calc R . .
H4B H 0.5881 0.5042 0.1947 0.040 Uiso 1 1 calc R . .
C5 C 0.4132(4) 0.6076(4) 0.2410(3) 0.0353(10) Uani 1 1 d . . .
H5 H 0.3671 0.5590 0.2497 0.042 Uiso 1 1 calc R . .
N11 N 0.1865(3) 0.8955(3) 0.3177(3) 0.0299(8) Uani 1 1 d . . .
N12 N 0.2281(3) 0.9692(3) 0.2492(3) 0.0319(9) Uani 1 1 d . . .
C13 C 0.1341(5) 1.0751(4) 0.2351(4) 0.0402(12) Uani 1 1 d . . .
H13 H 0.1369 1.1435 0.1905 0.048 Uiso 1 1 calc R . .
C14 C 0.0316(5) 1.0728(4) 0.2937(4) 0.0444(12) Uani 1 1 d . . .
H14 H -0.0459 1.1363 0.2977 0.053 Uiso 1 1 calc R . .
C15 C 0.0685(4) 0.9573(4) 0.3444(4) 0.0445(12) Uani 1 1 d . . .
H15 H 0.0192 0.9259 0.3908 0.053 Uiso 1 1 calc R . .
N21 N 0.3086(3) 0.7703(3) 0.4677(3) 0.0293(8) Uani 1 1 d . . .
N22 N 0.4031(4) 0.6774(3) 0.5142(3) 0.0375(9) Uani 1 1 d . . .
C23 C 0.4056(5) 0.7063(4) 0.6054(3) 0.0422(12) Uani 1 1 d . A .
H23 H 0.4621 0.6569 0.6545 0.051 Uiso 1 1 calc R . .
C24 C 0.3156(5) 0.8169(5) 0.6194(4) 0.0545(14) Uani 1 1 d . . .
H24 H 0.2989 0.8579 0.6772 0.065 Uiso 1 1 calc R A .
C25 C 0.2552(5) 0.8546(4) 0.5306(4) 0.0454(12) Uani 1 1 d . A .
H25 H 0.1873 0.9280 0.5162 0.054 Uiso 1 1 calc R . .
N31 N 0.1871(3) 0.6916(3) 0.3806(3) 0.0334(9) Uani 1 1 d . . .
N32 N 0.1739(5) 0.6291(5) 0.4711(4) 0.0686(15) Uani 1 1 d . A .
C33 C 0.1038(7) 0.5731(7) 0.4552(5) 0.095(3) Uani 1 1 d . A .
H33 H 0.0813 0.5198 0.5058 0.114 Uiso 1 1 calc R . .
C34 C 0.0679(6) 0.6019(6) 0.3562(5) 0.0688(18) Uani 1 1 d . . .
H34 H 0.0165 0.5760 0.3265 0.083 Uiso 1 1 calc R A .
C35 C 0.1234(6) 0.6752(6) 0.3124(4) 0.0633(17) Uani 1 1 d . A .
H35 H 0.1185 0.7105 0.2431 0.076 Uiso 1 1 calc R . .
N41 N 0.7077(3) 0.8066(3) 0.1526(2) 0.0261(8) Uani 1 1 d . . .
N42 N 0.6180(3) 0.9198(3) 0.1472(3) 0.0304(8) Uani 1 1 d . . .
C43 C 0.6696(4) 0.9902(4) 0.1704(3) 0.0340(11) Uani 1 1 d . . .
H43 H 0.6276 1.0741 0.1738 0.041 Uiso 1 1 calc R . .
C44 C 0.7902(5) 0.9278(4) 0.1888(4) 0.0485(13) Uani 1 1 d . . .
H44 H 0.8459 0.9578 0.2057 0.058 Uiso 1 1 calc R . .
C45 C 0.8110(5) 0.8104(4) 0.1767(4) 0.0454(12) Uani 1 1 d . . .
H45 H 0.8862 0.7434 0.1843 0.054 Uiso 1 1 calc R . .
N51 N 0.6804(3) 0.7045(3) 0.0116(2) 0.0273(8) Uani 1 1 d . . .
N52 N 0.6369(4) 0.8114(3) -0.0501(3) 0.0374(9) Uani 1 1 d . . .
C53 C 0.6330(5) 0.7848(4) -0.1420(3) 0.0384(11) Uani 1 1 d . . .
H53 H 0.6070 0.8429 -0.2004 0.046 Uiso 1 1 calc R . .
C54 C 0.6719(5) 0.6617(4) -0.1411(3) 0.0441(12) Uani 1 1 d . . .
H54 H 0.6766 0.6198 -0.1962 0.053 Uiso 1 1 calc R . .
C55 C 0.7021(5) 0.6134(4) -0.0429(4) 0.0472(13) Uani 1 1 d . . .
H55 H 0.7330 0.5298 -0.0174 0.057 Uiso 1 1 calc R . .
N61 N 0.7989(3) 0.5801(3) 0.1618(3) 0.0294(8) Uani 1 1 d . . .
N62 N 0.7991(3) 0.5104(3) 0.2537(3) 0.0330(9) Uani 1 1 d . . .
C63 C 0.9106(4) 0.4256(4) 0.2586(4) 0.0394(12) Uani 1 1 d . . .
H63 H 0.9374 0.3636 0.3144 0.047 Uiso 1 1 calc R . .
C64 C 0.9834(4) 0.4385(4) 0.1725(4) 0.0402(12) Uani 1 1 d . . .
H64 H 1.0657 0.3893 0.1581 0.048 Uiso 1 1 calc R . .
C65 C 0.9100(4) 0.5376(4) 0.1137(4) 0.0384(11) Uani 1 1 d . . .
H65 H 0.9328 0.5715 0.0493 0.046 Uiso 1 1 calc R . .
O71 O 0.3076(10) 0.2946(9) 0.5076(7) 0.074(3) Uiso 0.553(9) 1 d PD A 1
C72 C 0.3015(12) 0.2041(10) 0.5811(8) 0.071(3) Uiso 0.553(9) 1 d PD A 1
H72A H 0.2663 0.2344 0.6465 0.085 Uiso 0.553(9) 1 calc PR A 1
H72B H 0.3820 0.1381 0.5915 0.085 Uiso 0.553(9) 1 calc PR A 1
C73 C 0.2177(16) 0.1640(15) 0.5339(12) 0.114(6) Uiso 0.553(9) 1 d PD A 1
H73A H 0.2517 0.0751 0.5365 0.137 Uiso 0.553(9) 1 calc PR A 1
H73B H 0.1370 0.1894 0.5704 0.137 Uiso 0.553(9) 1 calc PR A 1
C74 C 0.208(3) 0.224(3) 0.4259(16) 0.220(14) Uiso 0.553(9) 1 d PD A 1
H74A H 0.2161 0.1672 0.3786 0.265 Uiso 0.553(9) 1 calc PR A 1
H74B H 0.1304 0.2944 0.4166 0.265 Uiso 0.553(9) 1 calc PR A 1
C75 C 0.3102(13) 0.2629(12) 0.4095(9) 0.081(4) Uiso 0.553(9) 1 d PD A 1
H75A H 0.3872 0.1964 0.3930 0.097 Uiso 0.553(9) 1 calc PR A 1
H75B H 0.2957 0.3329 0.3556 0.097 Uiso 0.553(9) 1 calc PR A 1
O71' O 0.3459(12) 0.2539(11) 0.5218(9) 0.070(4) Uiso 0.447(9) 1 d PD A 2
C72' C 0.4163(15) 0.1288(13) 0.5372(12) 0.092(6) Uiso 0.447(9) 1 d PD A 2
H72' H 0.3871 0.0881 0.5987 0.111 Uiso 0.447(9) 1 calc PR A 2
H72" H 0.5030 0.1116 0.5419 0.111 Uiso 0.447(9) 1 calc PR A 2
C73' C 0.3932(15) 0.0932(15) 0.4398(12) 0.096(6) Uiso 0.447(9) 1 d PD A 2
H73' H 0.4379 0.1190 0.3799 0.115 Uiso 0.447(9) 1 calc PR A 2
H73" H 0.4153 0.0051 0.4455 0.115 Uiso 0.447(9) 1 calc PR A 2
C74' C 0.2597(16) 0.1616(18) 0.4344(15) 0.101(7) Uiso 0.447(9) 1 d PD A 2
H74' H 0.2157 0.1104 0.4668 0.122 Uiso 0.447(9) 1 calc PR A 2
H74" H 0.2375 0.1895 0.3629 0.122 Uiso 0.447(9) 1 calc PR A 2
C75' C 0.230(2) 0.267(3) 0.490(4) 0.31(3) Uiso 0.447(9) 1 d PD A 2
H75' H 0.1927 0.3437 0.4456 0.367 Uiso 0.447(9) 1 calc PR A 2
H75" H 0.1739 0.2637 0.5501 0.367 Uiso 0.447(9) 1 calc PR A 2
O81 O 0.7178(4) 1.1946(3) -0.0163(3) 0.0627(11) Uani 1 1 d D . .
C82 C 0.8447(7) 1.1444(6) -0.0366(5) 0.0715(18) Uani 1 1 d D . .
H82A H 0.8646 1.1453 -0.1107 0.086 Uiso 1 1 calc R . .
H82B H 0.8801 1.0602 -0.0029 0.086 Uiso 1 1 calc R . .
C83 C 0.8937(7) 1.2246(7) 0.0063(5) 0.080(2) Uani 1 1 d D . .
H83A H 0.9745 1.1770 0.0334 0.096 Uiso 1 1 calc R . .
H83B H 0.8985 1.2908 -0.0460 0.096 Uiso 1 1 calc R . .
C84 C 0.7996(6) 1.2724(5) 0.0898(4) 0.0595(15) Uani 1 1 d D . .
H84A H 0.8152 1.2138 0.1528 0.071 Uiso 1 1 calc R . .
H84B H 0.7973 1.3499 0.1048 0.071 Uiso 1 1 calc R . .
C85 C 0.6863(6) 1.2887(5) 0.0470(5) 0.0666(17) Uani 1 1 d D . .
H85A H 0.6261 1.2815 0.1019 0.080 Uiso 1 1 calc R . .
H85B H 0.6517 1.3692 0.0061 0.080 Uiso 1 1 calc R . .

loop_
_atom_site_aniso_label
_atom_site_aniso_U_11
_atom_site_aniso_U_22
_atom_site_aniso_U_33
_atom_site_aniso_U_23
_atom_site_aniso_U_13
_atom_site_aniso_U_12
K1 0.0393(7) 0.0387(5) 0.0312(5) 0.0035(4) -0.0006(5) -0.0118(5)
K2 0.0340(6) 0.0267(4) 0.0279(5) 0.0011(4) -0.0035(4) -0.0134(4)
B1 0.029(3) 0.025(2) 0.027(2) 0.0059(18) -0.006(2) -0.012(2)
B2 0.035(3) 0.018(2) 0.025(2) -0.0018(17) 0.004(2) -0.008(2)
C1 0.028(2) 0.0238(19) 0.028(2) 0.0020(16) -0.0045(18) -0.0106(17)
C2 0.026(2) 0.0198(16) 0.0223(18) -0.0022(14) -0.0039(16) -0.0077(16)
C3 0.033(3) 0.0195(18) 0.022(2) 0.0008(15) -0.0051(17) -0.0079(17)
C4 0.042(3) 0.029(2) 0.030(2) -0.0074(17) -0.001(2) -0.014(2)
C5 0.036(3) 0.035(2) 0.039(2) -0.0049(19) 0.000(2) -0.020(2)
N11 0.026(2) 0.0315(18) 0.0296(19) 0.0012(14) 0.0016(15) -0.0112(16)
N12 0.034(2) 0.0255(17) 0.0330(19) -0.0012(15) 0.0027(16) -0.0111(16)
C13 0.043(3) 0.032(2) 0.042(3) 0.0017(19) -0.006(2) -0.012(2)
C14 0.033(3) 0.039(2) 0.051(3) 0.000(2) -0.004(2) -0.005(2)
C15 0.024(3) 0.052(3) 0.049(3) 0.003(2) 0.002(2) -0.010(2)
N21 0.027(2) 0.0278(17) 0.0321(19) -0.0040(15) 0.0011(16) -0.0108(16)
N22 0.039(2) 0.0344(19) 0.034(2) -0.0013(16) -0.0100(17) -0.0075(17)
C23 0.052(3) 0.048(3) 0.026(2) -0.004(2) -0.006(2) -0.018(2)
C24 0.056(4) 0.070(3) 0.034(3) -0.021(3) 0.002(2) -0.018(3)
C25 0.044(3) 0.044(3) 0.041(3) -0.014(2) -0.005(2) -0.005(2)
N31 0.030(2) 0.0380(19) 0.033(2) 0.0060(16) -0.0060(17) -0.0176(17)
N32 0.073(4) 0.094(3) 0.060(3) 0.044(3) -0.036(3) -0.067(3)
C33 0.101(6) 0.123(6) 0.092(5) 0.066(5) -0.056(5) -0.095(5)
C34 0.074(5) 0.076(4) 0.077(4) 0.019(3) -0.032(3) -0.054(4)
C35 0.084(5) 0.093(4) 0.039(3) 0.009(3) -0.018(3) -0.065(4)
N41 0.024(2) 0.0245(16) 0.0261(17) -0.0026(13) -0.0005(15) -0.0065(15)
N42 0.034(2) 0.0207(16) 0.0350(19) -0.0060(14) -0.0026(16) -0.0085(15)
C43 0.048(3) 0.026(2) 0.031(2) -0.0017(17) -0.008(2) -0.017(2)
C44 0.045(3) 0.043(3) 0.069(3) -0.012(2) -0.017(3) -0.023(2)
C45 0.033(3) 0.037(2) 0.067(3) -0.010(2) -0.013(3) -0.011(2)
N51 0.032(2) 0.0191(16) 0.0287(18) -0.0030(14) 0.0016(16) -0.0084(15)
N52 0.051(3) 0.0291(18) 0.0270(19) 0.0002(15) -0.0034(17) -0.0111(18)
C53 0.048(3) 0.043(3) 0.020(2) -0.0021(18) -0.004(2) -0.014(2)
C54 0.055(3) 0.052(3) 0.031(2) -0.016(2) 0.000(2) -0.023(3)
C55 0.072(4) 0.035(2) 0.038(3) -0.008(2) 0.002(3) -0.025(2)
N61 0.028(2) 0.0228(16) 0.0327(19) -0.0043(14) 0.0028(16) -0.0067(15)
N62 0.038(2) 0.0284(18) 0.0304(19) 0.0024(15) -0.0035(17) -0.0122(17)
C63 0.040(3) 0.027(2) 0.041(3) 0.0021(19) -0.009(2) -0.004(2)
C64 0.029(3) 0.030(2) 0.053(3) -0.009(2) -0.001(2) -0.001(2)
C65 0.033(3) 0.034(2) 0.039(3) -0.0046(19) 0.011(2) -0.007(2)
O81 0.074(3) 0.059(2) 0.075(3) -0.0061(19) -0.022(2) -0.042(2)
C82 0.092(6) 0.085(4) 0.058(4) -0.016(3) 0.005(4) -0.055(4)
C83 0.084(5) 0.111(5) 0.075(4) -0.036(4) 0.006(4) -0.063(5)
C84 0.075(4) 0.050(3) 0.059(3) -0.008(3) -0.018(3) -0.026(3)
C85 0.084(5) 0.041(3) 0.089(4) -0.004(3) -0.030(4) -0.033(3)

loop_
_atom_type_symbol
_atom_type_description
_atom_type_scat_dispersion_real
_atom_type_scat_dispersion_imag
_atom_type_scat_source
C C 0.0033 0.0016 'International Tables Vol C Tables 4.2.6.8 and 6.1.1.4'
H H 0.0000 0.0000 'International Tables Vol C Tables 4.2.6.8 and 6.1.1.4'
B B 0.0013 0.0007 'International Tables Vol C Tables 4.2.6.8 and 6.1.1.4'
K K 0.2009 0.2494 'International Tables Vol C Tables 4.2.6.8 and 6.1.1.4'
N N 0.0061 0.0033 'International Tables Vol C Tables 4.2.6.8 and 6.1.1.4'
O O 0.0106 0.0060 'International Tables Vol C Tables 4.2.6.8 and 6.1.1.4'

loop_
_geom_angle_atom_site_label_1
_geom_angle_atom_site_label_2
_geom_angle_atom_site_label_3
_geom_angle
_geom_angle_site_symmetry_1
_geom_angle_site_symmetry_3
O71 K1 O71' 11.3(3) . .
O71 K1 N62 97.1(2) . 2_666
O71' K1 N62 99.4(3) . 2_666
O71 K1 N32 85.5(3) . .
O71' K1 N32 96.7(3) . .
N62 K1 N32 84.73(14) 2_666 .
O71 K1 N22 82.3(2) . 2_666
O71' K1 N22 74.9(3) . 2_666
N62 K1 N22 151.34(11) 2_666 2_666
N32 K1 N22 123.57(14) . 2_666
O71 K1 N22 141.3(2) . .
O71' K1 N22 147.3(3) . .
N62 K1 N22 106.99(11) 2_666 .
N32 K1 N22 67.53(12) . .
N22 K1 N22 89.93(10) 2_666 .
O71 K1 C2 90.4(2) . 2_666
O71' K1 C2 80.1(3) . 2_666
N62 K1 C2 78.78(10) 2_666 2_666
N32 K1 C2 162.37(13) . 2_666
N22 K1 C2 72.58(10) 2_666 2_666
N22 K1 C2 123.36(11) . 2_666
O71 K1 C3 100.5(2) . 2_666
O71' K1 C3 92.5(3) . 2_666
N62 K1 C3 55.90(11) 2_666 2_666
N32 K1 C3 140.56(14) . 2_666
N22 K1 C3 95.86(11) 2_666 2_666
N22 K1 C3 118.13(11) . 2_666
C2 K1 C3 24.27(10) 2_666 2_666
O71 K1 C1 107.3(3) . 2_666
O71' K1 C1 96.0(3) . 2_666
N62 K1 C1 96.31(11) 2_666 2_666
N32 K1 C1 166.88(12) . 2_666
N22 K1 C1 57.32(10) 2_666 2_666
N22 K1 C1 99.81(11) . 2_666
C2 K1 C1 26.08(10) 2_666 2_666
C3 K1 C1 41.63(10) 2_666 2_666
O71 K1 C23 162.8(2) . .
O71' K1 C23 170.1(2) . .
N62 K1 C23 89.31(11) 2_666 .
N32 K1 C23 79.19(14) . .
N22 K1 C23 99.66(12) 2_666 .
N22 K1 C23 22.83(10) . .
C2 K1 C23 106.58(12) 2_666 .
C3 K1 C23 96.40(11) 2_666 .
C1 K1 C23 87.74(11) 2_666 .
O71 K1 C33 64.8(3) . .
O71' K1 C33 76.1(3) . .
N62 K1 C33 80.49(16) 2_666 .
N32 K1 C33 22.12(14) . .
N22 K1 C33 123.61(17) 2_666 .
N22 K1 C33 89.43(13) . .
C2 K1 C33 145.16(13) 2_666 .
C3 K1 C33 132.69(14) 2_666 .
C1 K1 C33 170.76(12) 2_666 .
C23 K1 C33 100.84(15) . .
O71 K1 C72 21.6(3) . .
O71' K1 C72 17.3(3) . .
N62 K1 C72 82.8(2) 2_666 .
N32 K1 C72 100.1(2) . .
N22 K1 C72 87.3(2) 2_666 .
N22 K1 C72 162.82(19) . .
C2 K1 C72 71.8(2) 2_666 .
C3 K1 C72 79.0(2) 2_666 .
C1 K1 C72 93.0(2) 2_666 .
C23 K1 C72 172.1(2) . .
C33 K1 C72 78.1(2) . .
O81 K2 N52 139.52(13) . .
O81 K2 N12 86.27(12) . 2_675
N52 K2 N12 91.52(10) . 2_675
O81 K2 N42 141.56(11) . 2_675
N52 K2 N42 78.08(11) . 2_675
N12 K2 N42 103.68(11) 2_675 2_675
O81 K2 C2 88.48(12) . 2_675
N52 K2 C2 126.49(11) . 2_675
N12 K2 C2 64.29(10) 2_675 2_675
N42 K2 C2 64.33(10) 2_675 2_675
O81 K2 N42 91.75(11) . .
N52 K2 N42 62.28(9) . .
N12 K2 N42 135.05(10) 2_675 .
N42 K2 N42 105.28(9) 2_675 .
C2 K2 N42 160.64(10) 2_675 .
O81 K2 N52 93.82(12) . 2_675
N52 K2 N52 105.05(9) . 2_675
N12 K2 N52 153.47(10) 2_675 2_675
N42 K2 N52 61.12(10) 2_675 2_675
C2 K2 N52 89.19(10) 2_675 2_675
N42 K2 N52 71.48(9) . 2_675
O81 K2 C3 83.17(11) . 2_675
N52 K2 C3 137.20(11) . 2_675
N12 K2 C3 88.05(10) 2_675 2_675
N42 K2 C3 60.60(10) 2_675 2_675
C2 K2 C3 24.65(10) 2_675 2_675
N42 K2 C3 136.33(10) . 2_675
N52 K2 C3 65.68(10) 2_675 2_675
O81 K2 C43 67.82(11) . .
N52 K2 C43 83.16(10) . .
N12 K2 C43 129.34(12) 2_675 .
N42 K2 C43 123.95(11) 2_675 .
C2 K2 C43 149.43(10) 2_675 .
N42 K2 C43 23.93(10) . .
N52 K2 C43 74.12(11) 2_675 .
C3 K2 C43 128.12(10) 2_675 .
O81 K2 C82 21.96(13) . .
N52 K2 C82 122.71(15) . .
N12 K2 C82 69.95(13) 2_675 .
N42 K2 C82 157.53(14) 2_675 .
C2 K2 C82 94.19(14) 2_675 .
N42 K2 C82 93.20(13) . .
N52 K2 C82 115.06(13) 2_675 .
C3 K2 C82 97.18(14) 2_675 .
C43 K2 C82 71.21(13) . .
O81 K2 C53 149.08(13) . .
N52 K2 C53 21.11(10) . .
N12 K2 C53 76.28(10) 2_675 .
N42 K2 C53 68.46(10) 2_675 .
C2 K2 C53 106.00(10) 2_675 .
N42 K2 C53 83.31(9) . .
N52 K2 C53 113.15(11) 2_675 .
C3 K2 C53 120.85(11) 2_675 .
C43 K2 C53 104.10(10) . .
C82 K2 C53 127.55(14) . .
O81 K2 K2 130.71(10) . 2_675
N52 K2 K2 55.99(8) . 2_675
N12 K2 K2 142.07(8) 2_675 2_675
N42 K2 K2 54.82(7) 2_675 2_675
C2 K2 K2 116.93(9) 2_675 2_675
N42 K2 K2 50.47(7) . 2_675
N52 K2 K2 49.05(7) 2_675 2_675
C3 K2 K2 102.73(9) 2_675 2_675
C43 K2 K2 70.85(9) . 2_675
C82 K2 K2 141.83(11) . 2_675
C53 K2 K2 66.91(8) . 2_675
N21 B1 N31 108.1(3) . .
N21 B1 N11 108.0(3) . .
N31 B1 N11 105.0(3) . .
N21 B1 C1 111.7(4) . .
N31 B1 C1 111.7(3) . .
N11 B1 C1 112.1(3) . .
N41 B2 N61 107.0(4) . .
N41 B2 N51 108.7(3) . .
N61 B2 N51 105.6(3) . .
N41 B2 C3 114.0(3) . .
N61 B2 C3 109.6(3) . .
N51 B2 C3 111.5(4) . .
C5 C1 C2 105.8(4) . .
C5 C1 B1 128.1(4) . .
C2 C1 B1 126.1(3) . .
C5 C1 K1 87.5(3) . 2_666
C2 C1 K1 68.1(2) . 2_666
B1 C1 K1 110.3(2) . 2_666
C3 C2 C1 112.7(3) . .
C3 C2 K2 85.6(2) . 2_675
C1 C2 K2 105.5(2) . 2_675
C3 C2 K1 84.7(2) . 2_666
C1 C2 K1 85.8(2) . 2_666
K2 C2 K1 167.33(15) 2_675 2_666
C3 C2 H2 123.7 . .
C1 C2 H2 123.7 . .
K2 C2 H2 80.2 2_675 .
K1 C2 H2 98.5 2_666 .
C2 C3 C4 105.9(4) . .
C2 C3 B2 132.1(4) . .
C4 C3 B2 121.9(3) . .
C2 C3 K2 69.8(2) . 2_675
C4 C3 K2 110.0(3) . 2_675
B2 C3 K2 91.9(2) . 2_675
C2 C3 K1 71.0(2) . 2_666
C4 C3 K1 88.1(2) . 2_666
B2 C3 K1 108.7(3) . 2_666
K2 C3 K1 139.97(13) 2_675 2_666
C5 C4 C3 104.0(3) . .
C5 C4 H4A 111.0 . .
C3 C4 H4A 111.0 . .
C5 C4 H4B 111.0 . .
C3 C4 H4B 111.0 . .
H4A C4 H4B 109.0 . .
C1 C5 C4 111.6(4) . .
C1 C5 H5 124.2 . .
C4 C5 H5 124.2 . .
C15 N11 N12 109.3(3) . .
C15 N11 B1 127.4(4) . .
N12 N11 B1 123.1(3) . .
C13 N12 N11 105.8(4) . .
C13 N12 K2 109.6(3) . 2_675
N11 N12 K2 136.1(2) . 2_675
N12 C13 C14 111.7(4) . .
N12 C13 H13 124.2 . .
C14 C13 H13 124.2 . .
C15 C14 C13 104.1(4) . .
C15 C14 H14 128.0 . .
C13 C14 H14 128.0 . .
N11 C15 C14 109.1(4) . .
N11 C15 H15 125.4 . .
C14 C15 H15 125.4 . .
C25 N21 N22 109.1(4) . .
C25 N21 B1 129.4(4) . .
N22 N21 B1 121.3(3) . .
C23 N22 N21 106.2(3) . .
C23 N22 K1 115.5(3) . 2_666
N21 N22 K1 126.5(3) . 2_666
C23 N22 K1 98.9(3) . .
N21 N22 K1 115.6(3) . .
K1 N22 K1 90.07(10) 2_666 .
N22 C23 C24 111.4(5) . .
N22 C23 K1 58.3(2) . .
C24 C23 K1 126.7(4) . .
N22 C23 H23 124.3 . .
C24 C23 H23 124.3 . .
K1 C23 H23 86.3 . .
C23 C24 C25 104.4(4) . .
C23 C24 H24 127.8 . .
C25 C24 H24 127.8 . .
N21 C25 C24 108.8(4) . .
N21 C25 H25 125.6 . .
C24 C25 H25 125.6 . .
N32 N31 C35 109.2(4) . .
N32 N31 B1 122.5(4) . .
C35 N31 B1 128.2(4) . .
C33 N32 N31 105.2(4) . .
C33 N32 K1 105.6(4) . .
N31 N32 K1 124.1(4) . .
N32 C33 C34 112.0(5) . .
N32 C33 K1 52.3(3) . .
C34 C33 K1 138.3(6) . .
N32 C33 H33 124.0 . .
C34 C33 H33 124.0 . .
K1 C33 H33 83.1 . .
C35 C34 C33 103.2(5) . .
C35 C34 H34 128.4 . .
C33 C34 H34 128.4 . .
C34 C35 N31 110.3(5) . .
C34 C35 H35 124.9 . .
N31 C35 H35 124.9 . .
C45 N41 N42 109.5(3) . .
C45 N41 B2 129.0(3) . .
N42 N41 B2 121.5(3) . .
C43 N42 N41 105.2(4) . .
C43 N42 K2 139.6(3) . 2_675
N41 N42 K2 114.8(2) . 2_675
C43 N42 K2 85.8(2) . .
N41 N42 K2 111.3(2) . .
K2 N42 K2 74.72(9) 2_675 .
N42 C43 C44 112.6(4) . .
N42 C43 K2 70.3(2) . .
C44 C43 K2 115.1(3) . .
N42 C43 H43 123.7 . .
C44 C43 H43 123.7 . .
K2 C43 H43 85.6 . .
C43 C44 C45 103.5(4) . .
C43 C44 H44 128.2 . .
C45 C44 H44 128.2 . .
N41 C45 C44 109.2(4) . .
N41 C45 H45 125.4 . .
C44 C45 H45 125.4 . .
C55 N51 N52 109.1(3) . .
C55 N51 B2 127.8(3) . .
N52 N51 B2 122.5(3) . .
C53 N52 N51 106.4(3) . .
C53 N52 K2 108.3(3) . .
N51 N52 K2 142.8(3) . .
C53 N52 K2 118.6(3) . 2_675
N51 N52 K2 99.9(2) . 2_675
K2 N52 K2 74.95(9) . 2_675
N52 C53 C54 111.1(4) . .
N52 C53 K2 50.6(2) . .
C54 C53 K2 158.6(3) . .
N52 C53 H53 124.4 . .
C54 C53 H53 124.4 . .
K2 C53 H53 74.8 . .
C55 C54 C53 104.6(4) . .
C55 C54 H54 127.7 . .
C53 C54 H54 127.7 . .
N51 C55 C54 108.7(4) . .
N51 C55 H55 125.6 . .
C54 C55 H55 125.6 . .
C65 N61 N62 109.7(3) . .
C65 N61 B2 129.3(3) . .
N62 N61 B2 120.9(3) . .
C63 N62 N61 105.1(4) . .
C63 N62 K1 122.5(3) . 2_666
N61 N62 K1 131.2(2) . 2_666
N62 C63 C64 112.0(4) . .
N62 C63 H63 124.0 . .
C64 C63 H63 124.0 . .
C65 C64 C63 104.3(4) . .
C65 C64 H64 127.8 . .
C63 C64 H64 127.8 . .
N61 C65 C64 108.9(4) . .
N61 C65 H65 125.5 . .
C64 C65 H65 125.5 . .
C72 O71 C75 110.1(9) . .
C72 O71 K1 112.7(7) . .
C75 O71 K1 134.9(7) . .
O71 C72 C73 100.6(9) . .
O71 C72 K1 45.6(5) . .
C73 C72 K1 140.8(8) . .
O71 C72 H72A 111.6 . .
C73 C72 H72A 111.6 . .
K1 C72 H72A 74.7 . .
O71 C72 H72B 111.6 . .
C73 C72 H72B 111.6 . .
K1 C72 H72B 101.3 . .
H72A C72 H72B 109.4 . .
C74 C73 C72 105.5(11) . .
C74 C73 H73A 110.6 . .
C72 C73 H73A 110.6 . .
C74 C73 H73B 110.6 . .
C72 C73 H73B 110.6 . .
H73A C73 H73B 108.8 . .
C75 C74 C73 103.6(13) . .
C75 C74 H74A 111.0 . .
C73 C74 H74A 111.0 . .
C75 C74 H74B 111.0 . .
C73 C74 H74B 111.0 . .
H74A C74 H74B 109.0 . .
O71 C75 C74 98.9(12) . .
O71 C75 H75A 112.0 . .
C74 C75 H75A 112.0 . .
O71 C75 H75B 112.0 . .
C74 C75 H75B 112.0 . .
H75A C75 H75B 109.7 . .
C72' O71' C75' 106.0(15) . .
C72' O71' K1 133.3(9) . .
C75' O71' K1 118.9(13) . .
O71' C72' C73' 99.8(11) . .
O71' C72' H72' 111.8 . .
C73' C72' H72' 111.8 . .
O71' C72' H72" 111.8 . .
C73' C72' H72" 111.8 . .
H72' C72' H72" 109.5 . .
C74' C73' C72' 101.0(12) . .
C74' C73' H73' 111.6 . .
C72' C73' H73' 111.6 . .
C74' C73' H73" 111.6 . .
C72' C73' H73" 111.6 . .
H73' C73' H73" 109.4 . .
C73' C74' C75' 105.6(13) . .
C73' C74' H74' 110.6 . .
C75' C74' H74' 110.6 . .
C73' C74' H74" 110.6 . .
C75' C74' H74" 110.6 . .
H74' C74' H74" 108.8 . .
O71' C75' C74' 104.3(14) . .
O71' C75' H75' 110.9 . .
C74' C75' H75' 110.9 . .
O71' C75' H75" 110.9 . .
C74' C75' H75" 110.9 . .
H75' C75' H75" 108.9 . .
C82 O81 C85 109.8(4) . .
C82 O81 K2 111.9(3) . .
C85 O81 K2 136.6(4) . .
O81 C82 C83 105.6(5) . .
O81 C82 K2 46.1(2) . .
C83 C82 K2 151.5(5) . .
O81 C82 H82A 110.6 . .
C83 C82 H82A 110.6 . .
K2 C82 H82A 87.6 . .
O81 C82 H82B 110.6 . .
C83 C82 H82B 110.6 . .
K2 C82 H82B 82.2 . .
H82A C82 H82B 108.8 . .
C84 C83 C82 101.9(5) . .
C84 C83 H83A 111.4 . .
C82 C83 H83A 111.4 . .
C84 C83 H83B 111.4 . .
C82 C83 H83B 111.4 . .
H83A C83 H83B 109.3 . .
C85 C84 C83 102.9(5) . .
C85 C84 H84A 111.2 . .
C83 C84 H84A 111.2 . .
C85 C84 H84B 111.2 . .
C83 C84 H84B 111.2 . .
H84A C84 H84B 109.1 . .
O81 C85 C84 106.1(5) . .
O81 C85 H85A 110.5 . .
C84 C85 H85A 110.5 . .
O81 C85 H85B 110.5 . .
C84 C85 H85B 110.5 . .
H85A C85 H85B 108.7 . .

loop_
_geom_bond_atom_site_label_1
_geom_bond_atom_site_label_2
_geom_bond_distance
_geom_bond_site_symmetry_2
K1 O71 2.654(9) .
K1 O71' 2.775(10) .
K1 N62 2.794(4) 2_666
K1 N32 2.808(5) .
K1 N22 2.843(4) 2_666
K1 N22 2.923(4) .
K1 C2 3.129(4) 2_666
K1 C3 3.295(4) 2_666
K1 C1 3.363(4) 2_666
K1 C23 3.395(5) .
K1 C33 3.420(7) .
K1 C72 3.423(11) .
K2 O81 2.729(4) .
K2 N52 2.866(3) .
K2 N12 2.883(4) 2_675
K2 N42 2.930(4) 2_675
K2 C2 3.059(4) 2_675
K2 N42 3.105(3) .
K2 N52 3.146(4) 2_675
K2 C3 3.251(4) 2_675
K2 C43 3.290(4) .
K2 C82 3.513(7) .
K2 C53 3.521(5) .
K2 K2 3.6645(19) 2_675
B1 N21 1.552(6) .
B1 N31 1.563(6) .
B1 N11 1.571(5) .
B1 C1 1.598(6) .
B2 N41 1.563(6) .
B2 N61 1.573(6) .
B2 N51 1.575(6) .
B2 C3 1.592(7) .
C1 C5 1.351(6) .
C1 C2 1.482(6) .
C1 K1 3.363(4) 2_666
C2 C3 1.360(5) .
C2 K2 3.059(4) 2_675
C2 K1 3.129(4) 2_666
C2 H2 0.9500 .
C3 C4 1.524(6) .
C3 K2 3.250(4) 2_675
C3 K1 3.295(4) 2_666
C4 C5 1.491(6) .
C4 H4A 0.9900 .
C4 H4B 0.9900 .
C5 H5 0.9500 .
N11 C15 1.356(6) .
N11 N12 1.369(5) .
N12 C13 1.337(6) .
N12 K2 2.883(4) 2_675
C13 C14 1.392(7) .
C13 H13 0.9500 .
C14 C15 1.373(6) .
C14 H14 0.9500 .
C15 H15 0.9500 .
N21 C25 1.349(6) .
N21 N22 1.367(5) .
N22 C23 1.333(6) .
N22 K1 2.843(4) 2_666
C23 C24 1.379(7) .
C23 H23 0.9500 .
C24 C25 1.380(7) .
C24 H24 0.9500 .
C25 H25 0.9500 .
N31 N32 1.345(5) .
N31 C35 1.348(7) .
N32 C33 1.337(8) .
C33 C34 1.385(9) .
C33 H33 0.9500 .
C34 C35 1.344(7) .
C34 H34 0.9500 .
C35 H35 0.9500 .
N41 C45 1.345(6) .
N41 N42 1.369(5) .
N42 C43 1.338(6) .
N42 K2 2.930(4) 2_675
C43 C44 1.376(7) .
C43 H43 0.9500 .
C44 C45 1.387(6) .
C44 H44 0.9500 .
C45 H45 0.9500 .
N51 C55 1.356(5) .
N51 N52 1.359(4) .
N52 C53 1.335(6) .
N52 K2 3.146(4) 2_675
C53 C54 1.382(6) .
C53 H53 0.9500 .
C54 C55 1.371(7) .
C54 H54 0.9500 .
C55 H55 0.9500 .
N61 C65 1.355(5) .
N61 N62 1.370(5) .
N62 C63 1.331(6) .
N62 K1 2.794(4) 2_666
C63 C64 1.390(7) .
C63 H63 0.9500 .
C64 C65 1.360(6) .
C64 H64 0.9500 .
C65 H65 0.9500 .
O71 C72 1.367(12) .
O71 C75 1.425(12) .
C72 C73 1.523(15) .
C72 H72A 0.9900 .
C72 H72B 0.9900 .
C73 C74 1.501(17) .
C73 H73A 0.9900 .
C73 H73B 0.9900 .
C74 C75 1.465(17) .
C74 H74A 0.9900 .
C74 H74B 0.9900 .
C75 H75A 0.9900 .
C75 H75B 0.9900 .
O71' C72' 1.411(14) .
O71' C75' 1.449(17) .
C72' C73' 1.532(15) .
C72' H72' 0.9900 .
C72' H72" 0.9900 .
C73' C74' 1.493(17) .
C73' H73' 0.9900 .
C73' H73" 0.9900 .
C74' C75' 1.493(18) .
C74' H74' 0.9900 .
C74' H74" 0.9900 .
C75' H75' 0.9900 .
C75' H75" 0.9900 .
O81 C82 1.416(8) .
O81 C85 1.444(6) .
C82 C83 1.541(8) .
C82 H82A 0.9900 .
C82 H82B 0.9900 .
C83 C84 1.507(8) .
C83 H83A 0.9900 .
C83 H83B 0.9900 .
C84 C85 1.473(8) .
C84 H84A 0.9900 .
C84 H84B 0.9900 .
C85 H85A 0.9900 .
C85 H85B 0.9900 .

loop_
_geom_torsion_atom_site_label_1
_geom_torsion_atom_site_label_2
_geom_torsion_atom_site_label_3
_geom_torsion_atom_site_label_4
_geom_torsion
_geom_torsion_site_symmetry_1
_geom_torsion_site_symmetry_4
N21 B1 C1 C5 122.4(5) . .
N31 B1 C1 C5 1.2(6) . .
N11 B1 C1 C5 -116.3(5) . .
N21 B1 C1 C2 -58.1(5) . .
N31 B1 C1 C2 -179.3(4) . .
N11 B1 C1 C2 63.2(5) . .
N21 B1 C1 K1 19.0(4) . 2_666
N31 B1 C1 K1 -102.1(3) . 2_666
N11 B1 C1 K1 140.4(3) . 2_666
C5 C1 C2 C3 1.9(5) . .
B1 C1 C2 C3 -177.7(4) . .
K1 C1 C2 C3 82.5(3) 2_666 .
C5 C1 C2 K2 93.6(3) . 2_675
B1 C1 C2 K2 -86.0(4) . 2_675
K1 C1 C2 K2 174.17(17) 2_666 2_675
C5 C1 C2 K1 -80.6(3) . 2_666
B1 C1 C2 K1 99.8(4) . 2_666
C1 C2 C3 C4 -1.0(4) . .
K2 C2 C3 C4 -105.9(3) 2_675 .
K1 C2 C3 C4 82.2(3) 2_666 .
C1 C2 C3 B2 178.3(4) . .
K2 C2 C3 B2 73.4(4) 2_675 .
K1 C2 C3 B2 -98.4(4) 2_666 .
C1 C2 C3 K2 104.9(3) . 2_675
K1 C2 C3 K2 -171.83(13) 2_666 2_675
C1 C2 C3 K1 -83.2(3) . 2_666
K2 C2 C3 K1 171.83(13) 2_675 2_666
N41 B2 C3 C2 -1.2(6) . .
N61 B2 C3 C2 118.7(4) . .
N51 B2 C3 C2 -124.7(4) . .
N41 B2 C3 C4 178.0(3) . .
N61 B2 C3 C4 -62.1(5) . .
N51 B2 C3 C4 54.5(5) . .
N41 B2 C3 K2 62.9(3) . 2_675
N61 B2 C3 K2 -177.2(3) . 2_675
N51 B2 C3 K2 -60.6(3) . 2_675
N41 B2 C3 K1 -82.2(3) . 2_666
N61 B2 C3 K1 37.7(3) . 2_666
N51 B2 C3 K1 154.3(2) . 2_666
C2 C3 C4 C5 -0.2(4) . .
B2 C3 C4 C5 -179.6(4) . .
K2 C3 C4 C5 -74.0(3) 2_675 .
K1 C3 C4 C5 69.4(3) 2_666 .
C2 C1 C5 C4 -2.0(5) . .
B1 C1 C5 C4 177.6(4) . .
K1 C1 C5 C4 -68.4(3) 2_666 .
C3 C4 C5 C1 1.5(5) . .
N21 B1 N11 C15 -76.9(5) . .
N31 B1 N11 C15 38.2(6) . .
C1 B1 N11 C15 159.6(4) . .
N21 B1 N11 N12 97.1(4) . .
N31 B1 N11 N12 -147.8(4) . .
C1 B1 N11 N12 -26.4(5) . .
C15 N11 N12 C13 -0.2(5) . .
B1 N11 N12 C13 -175.2(4) . .
C15 N11 N12 K2 -142.9(4) . 2_675
B1 N11 N12 K2 42.1(6) . 2_675
N11 N12 C13 C14 0.5(5) . .
K2 N12 C13 C14 154.0(3) 2_675 .
N12 C13 C14 C15 -0.6(6) . .
N12 N11 C15 C14 -0.2(6) . .
B1 N11 C15 C14 174.5(4) . .
C13 C14 C15 N11 0.5(6) . .
N31 B1 N21 C25 -91.4(5) . .
N11 B1 N21 C25 21.6(6) . .
C1 B1 N21 C25 145.4(4) . .
N31 B1 N21 N22 82.7(5) . .
N11 B1 N21 N22 -164.3(3) . .
C1 B1 N21 N22 -40.5(5) . .
C25 N21 N22 C23 0.3(5) . .
B1 N21 N22 C23 -174.9(4) . .
C25 N21 N22 K1 -140.3(3) . 2_666
B1 N21 N22 K1 44.5(5) . 2_666
C25 N21 N22 K1 108.9(3) . .
B1 N21 N22 K1 -66.3(4) . .
O71 K1 N22 C23 166.6(4) . .
O71' K1 N22 C23 -176.9(6) . .
N62 K1 N22 C23 40.7(3) 2_666 .
N32 K1 N22 C23 117.4(3) . .
N22 K1 N22 C23 -115.8(3) 2_666 .
C2 K1 N22 C23 -46.9(3) 2_666 .
C3 K1 N22 C23 -19.2(3) 2_666 .
C1 K1 N22 C23 -59.1(3) 2_666 .
C33 K1 N22 C23 120.6(3) . .
C72 K1 N22 C23 163.5(8) . .
O71 K1 N22 N21 53.8(5) . .
O71' K1 N22 N21 70.2(6) . .
N62 K1 N22 N21 -72.2(3) 2_666 .
N32 K1 N22 N21 4.5(3) . .
N22 K1 N22 N21 131.3(3) 2_666 .
C2 K1 N22 N21 -159.7(2) 2_666 .
C3 K1 N22 N21 -132.1(2) 2_666 .
C1 K1 N22 N21 -171.9(3) 2_666 .
C23 K1 N22 N21 -112.8(4) . .
C33 K1 N22 N21 7.7(3) . .
C72 K1 N22 N21 50.7(9) . .
O71 K1 N22 K1 -77.5(4) . 2_666
O71' K1 N22 K1 -61.1(5) . 2_666
N62 K1 N22 K1 156.51(11) 2_666 2_666
N32 K1 N22 K1 -126.79(16) . 2_666
N22 K1 N22 K1 0.001(1) 2_666 2_666
C2 K1 N22 K1 68.95(14) 2_666 2_666
C3 K1 N22 K1 96.61(12) 2_666 2_666
C1 K1 N22 K1 56.76(11) 2_666 2_666
C23 K1 N22 K1 115.8(3) . 2_666
C33 K1 N22 K1 -123.61(17) . 2_666
C72 K1 N22 K1 -80.6(8) . 2_666
N21 N22 C23 C24 -0.7(6) . .
K1 N22 C23 C24 144.8(4) 2_666 .
K1 N22 C23 C24 -120.8(4) . .
N21 N22 C23 K1 120.1(3) . .
K1 N22 C23 K1 -94.4(2) 2_666 .
O71 K1 C23 N22 -29.2(9) . .
O71' K1 C23 N22 9.6(18) . .
N62 K1 C23 N22 -141.4(3) 2_666 .
N32 K1 C23 N22 -56.7(3) . .
N22 K1 C23 N22 65.9(3) 2_666 .
C2 K1 C23 N22 140.5(3) 2_666 .
C3 K1 C23 N22 163.0(3) 2_666 .
C1 K1 C23 N22 122.2(3) 2_666 .
C33 K1 C23 N22 -61.2(3) . .
C72 K1 C23 N22 -142.6(15) . .
O71 K1 C23 C24 65.1(9) . .
O71' K1 C23 C24 103.9(17) . .
N62 K1 C23 C24 -47.1(4) 2_666 .
N32 K1 C23 C24 37.6(4) . .
N22 K1 C23 C24 160.2(4) 2_666 .
N22 K1 C23 C24 94.3(5) . .
C2 K1 C23 C24 -125.2(4) 2_666 .
C3 K1 C23 C24 -102.7(4) 2_666 .
C1 K1 C23 C24 -143.5(4) 2_666 .
C33 K1 C23 C24 33.1(4) . .
C72 K1 C23 C24 -48.3(17) . .
N22 C23 C24 C25 0.8(6) . .
K1 C23 C24 C25 -64.8(5) . .
N22 N21 C25 C24 0.2(6) . .
B1 N21 C25 C24 174.9(4) . .
C23 C24 C25 N21 -0.6(6) . .
N21 B1 N31 N32 -11.1(6) . .
N11 B1 N31 N32 -126.1(5) . .
C1 B1 N31 N32 112.2(5) . .
N21 B1 N31 C35 172.4(5) . .
N11 B1 N31 C35 57.3(6) . .
C1 B1 N31 C35 -64.4(6) . .
C35 N31 N32 C33 1.3(7) . .
B1 N31 N32 C33 -175.8(5) . .
C35 N31 N32 K1 122.7(4) . .
B1 N31 N32 K1 -54.4(6) . .
O71 K1 N32 C33 19.9(5) . .
O71' K1 N32 C33 21.2(6) . .
N62 K1 N32 C33 -77.7(5) 2_666 .
N22 K1 N32 C33 97.5(5) 2_666 .
N22 K1 N32 C33 171.5(5) . .
C2 K1 N32 C33 -57.0(8) 2_666 .
C3 K1 N32 C33 -81.0(5) 2_666 .
C1 K1 N32 C33 -172.9(5) 2_666 .
C23 K1 N32 C33 -168.0(5) . .
C72 K1 N32 C33 4.0(5) . .
O71 K1 N32 N31 -101.3(4) . .
O71' K1 N32 N31 -100.0(5) . .
N62 K1 N32 N31 161.1(4) 2_666 .
N22 K1 N32 N31 -23.7(5) 2_666 .
N22 K1 N32 N31 50.3(4) . .
C2 K1 N32 N31 -178.1(3) 2_666 .
C3 K1 N32 N31 157.8(3) 2_666 .
C1 K1 N32 N31 65.9(8) 2_666 .
C23 K1 N32 N31 70.8(4) . .
C33 K1 N32 N31 -121.2(7) . .
C72 K1 N32 N31 -117.2(4) . .
N31 N32 C33 C34 -2.0(9) . .
K1 N32 C33 C34 -134.8(6) . .
N31 N32 C33 K1 132.8(6) . .
O71 K1 C33 N32 -157.9(6) . .
O71' K1 C33 N32 -158.3(6) . .
N62 K1 C33 N32 99.5(5) 2_666 .
N22 K1 C33 N32 -97.4(5) 2_666 .
N22 K1 C33 N32 -7.8(5) . .
C2 K1 C33 N32 153.6(4) 2_666 .
C3 K1 C33 N32 121.4(4) 2_666 .
C1 K1 C33 N32 169.9(8) 2_666 .
C23 K1 C33 N32 12.0(5) . .
C72 K1 C33 N32 -176.0(5) . .
O71 K1 C33 C34 -76.9(7) . .
O71' K1 C33 C34 -77.2(7) . .
N62 K1 C33 C34 -179.5(7) 2_666 .
N32 K1 C33 C34 81.0(7) . .
N22 K1 C33 C34 -16.3(7) 2_666 .
N22 K1 C33 C34 73.2(7) . .
C2 K1 C33 C34 -125.3(6) 2_666 .
C3 K1 C33 C34 -157.6(6) 2_666 .
C1 K1 C33 C34 -109.1(9) 2_666 .
C23 K1 C33 C34 93.1(7) . .
C72 K1 C33 C34 -94.9(7) . .
N32 C33 C34 C35 1.9(9) . .
K1 C33 C34 C35 -55.5(9) . .
C33 C34 C35 N31 -1.0(8) . .
N32 N31 C35 C34 -0.2(7) . .
B1 N31 C35 C34 176.8(5) . .
N61 B2 N41 C45 11.3(6) . .
N51 B2 N41 C45 -102.4(5) . .
C3 B2 N41 C45 132.6(5) . .
N61 B2 N41 N42 -170.3(3) . .
N51 B2 N41 N42 76.0(4) . .
C3 B2 N41 N42 -49.0(5) . .
C45 N41 N42 C43 -1.1(4) . .
B2 N41 N42 C43 -179.8(3) . .
C45 N41 N42 K2 172.8(3) . 2_675
B2 N41 N42 K2 -5.9(4) . 2_675
C45 N41 N42 K2 90.3(3) . .
B2 N41 N42 K2 -88.3(3) . .
O81 K2 N42 C43 0.9(3) . .
N52 K2 N42 C43 148.5(3) . .
N12 K2 N42 C43 87.4(3) 2_675 .
N42 K2 N42 C43 -144.2(3) 2_675 .
C2 K2 N42 C43 -89.5(4) 2_675 .
N52 K2 N42 C43 -92.5(3) 2_675 .
C3 K2 N42 C43 -81.0(3) 2_675 .
C82 K2 N42 C43 22.9(3) . .
C53 K2 N42 C43 150.3(3) . .
K2 K2 N42 C43 -144.2(3) 2_675 .
O81 K2 N42 N41 -103.8(3) . .
N52 K2 N42 N41 43.8(2) . .
N12 K2 N42 N41 -17.3(3) 2_675 .
N42 K2 N42 N41 111.1(3) 2_675 .
C2 K2 N42 N41 165.8(3) 2_675 .
N52 K2 N42 N41 162.8(3) 2_675 .
C3 K2 N42 N41 174.3(2) 2_675 .
C43 K2 N42 N41 -104.7(4) . .
C82 K2 N42 N41 -81.8(3) . .
C53 K2 N42 N41 45.6(3) . .
K2 K2 N42 N41 111.1(3) 2_675 .
O81 K2 N42 K2 145.16(11) . 2_675
N52 K2 N42 K2 -67.32(11) . 2_675
N12 K2 N42 K2 -128.37(13) 2_675 2_675
N42 K2 N42 K2 0.0 2_675 2_675
C2 K2 N42 K2 54.8(3) 2_675 2_675
N52 K2 N42 K2 51.71(9) 2_675 2_675
C3 K2 N42 K2 63.22(15) 2_675 2_675
C43 K2 N42 K2 144.2(3) . 2_675
C82 K2 N42 K2 167.09(12) . 2_675
C53 K2 N42 K2 -65.46(10) . 2_675
N41 N42 C43 C44 1.2(5) . .
K2 N42 C43 C44 -170.2(3) 2_675 .
K2 N42 C43 C44 -109.8(4) . .
N41 N42 C43 K2 111.0(3) . .
K2 N42 C43 K2 -60.4(3) 2_675 .
O81 K2 C43 N42 -179.0(3) . .
N52 K2 C43 N42 -27.8(3) . .
N12 K2 C43 N42 -114.1(3) 2_675 .
N42 K2 C43 N42 42.8(3) 2_675 .
C2 K2 C43 N42 139.3(2) 2_675 .
N52 K2 C43 N42 80.0(3) 2_675 .
C3 K2 C43 N42 119.9(2) 2_675 .
C82 K2 C43 N42 -155.8(3) . .
C53 K2 C43 N42 -30.5(3) . .
K2 K2 C43 N42 28.5(2) 2_675 .
O81 K2 C43 C44 -72.6(3) . .
N52 K2 C43 C44 78.6(3) . .
N12 K2 C43 C44 -7.7(4) 2_675 .
N42 K2 C43 C44 149.3(3) 2_675 .
C2 K2 C43 C44 -114.3(3) 2_675 .
N42 K2 C43 C44 106.4(4) . .
N52 K2 C43 C44 -173.6(3) 2_675 .
C3 K2 C43 C44 -133.7(3) 2_675 .
C82 K2 C43 C44 -49.4(3) . .
C53 K2 C43 C44 75.9(3) . .
K2 K2 C43 C44 134.9(3) 2_675 .
N42 C43 C44 C45 -0.8(6) . .
K2 C43 C44 C45 -78.7(4) . .
N42 N41 C45 C44 0.6(5) . .
B2 N41 C45 C44 179.2(4) . .
C43 C44 C45 N41 0.1(6) . .
N41 B2 N51 C55 156.3(4) . .
N61 B2 N51 C55 41.8(6) . .
C3 B2 N51 C55 -77.3(5) . .
N41 B2 N51 N52 -33.2(5) . .
N61 B2 N51 N52 -147.7(4) . .
C3 B2 N51 N52 93.2(4) . .
C55 N51 N52 C53 -0.4(5) . .
B2 N51 N52 C53 -172.4(4) . .
C55 N51 N52 K2 -158.4(4) . .
B2 N51 N52 K2 29.6(7) . .
C55 N51 N52 K2 123.6(3) . 2_675
B2 N51 N52 K2 -48.5(4) . 2_675
O81 K2 N52 C53 -129.4(3) . .
N12 K2 N52 C53 -43.3(3) 2_675 .
N42 K2 N52 C53 60.3(3) 2_675 .
C2 K2 N52 C53 15.3(4) 2_675 .
N42 K2 N52 C53 174.9(4) . .
N52 K2 N52 C53 115.7(3) 2_675 .
C3 K2 N52 C53 45.4(4) 2_675 .
C43 K2 N52 C53 -172.8(3) . .
C82 K2 N52 C53 -110.4(3) . .
K2 K2 N52 C53 115.7(3) 2_675 .
O81 K2 N52 N51 28.4(5) . .
N12 K2 N52 N51 114.4(5) 2_675 .
N42 K2 N52 N51 -141.9(5) 2_675 .
C2 K2 N52 N51 173.1(4) 2_675 .
N42 K2 N52 N51 -27.4(4) . .
N52 K2 N52 N51 -86.5(4) 2_675 .
C3 K2 N52 N51 -156.8(4) 2_675 .
C43 K2 N52 N51 -15.1(4) . .
C82 K2 N52 N51 47.4(5) . .
C53 K2 N52 N51 157.7(7) . .
K2 K2 N52 N51 -86.5(4) 2_675 .
O81 K2 N52 K2 114.92(18) . 2_675
N12 K2 N52 K2 -159.05(10) 2_675 2_675
N42 K2 N52 K2 -55.39(9) 2_675 2_675
C2 K2 N52 K2 -100.40(12) 2_675 2_675
N42 K2 N52 K2 59.15(9) . 2_675
N52 K2 N52 K2 0.0 2_675 2_675
C3 K2 N52 K2 -70.28(15) 2_675 2_675
C43 K2 N52 K2 71.49(10) . 2_675
C82 K2 N52 K2 133.93(14) . 2_675
C53 K2 N52 K2 -115.7(3) . 2_675
N51 N52 C53 C54 0.9(6) . .
K2 N52 C53 C54 167.0(4) . .
K2 N52 C53 C54 -110.5(4) 2_675 .
N51 N52 C53 K2 -166.2(4) . .
K2 N52 C53 K2 82.5(2) 2_675 .
O81 K2 C53 N52 77.6(4) . .
N12 K2 C53 N52 135.1(3) 2_675 .
N42 K2 C53 N52 -113.9(3) 2_675 .
C2 K2 C53 N52 -167.2(3) 2_675 .
N42 K2 C53 N52 -4.6(3) . .
N52 K2 C53 N52 -71.1(4) 2_675 .
C3 K2 C53 N52 -145.7(3) 2_675 .
C43 K2 C53 N52 7.4(3) . .
C82 K2 C53 N52 84.3(3) . .
K2 K2 C53 N52 -54.3(3) 2_675 .
O81 K2 C53 C54 42.6(10) . .
N52 K2 C53 C54 -35.1(9) . .
N12 K2 C53 C54 100.0(9) 2_675 .
N42 K2 C53 C54 -149.0(10) 2_675 .
C2 K2 C53 C54 157.7(9) 2_675 .
N42 K2 C53 C54 -39.6(9) . .
N52 K2 C53 C54 -106.2(9) 2_675 .
C3 K2 C53 C54 179.3(9) 2_675 .
C43 K2 C53 C54 -27.7(10) . .
C82 K2 C53 C54 49.3(10) . .
K2 K2 C53 C54 -89.4(9) 2_675 .
N52 C53 C54 C55 -1.0(6) . .
K2 C53 C54 C55 27.5(11) . .
N52 N51 C55 C54 -0.2(6) . .
B2 N51 C55 C54 171.3(4) . .
C53 C54 C55 N51 0.7(6) . .
N41 B2 N61 C65 -75.4(5) . .
N51 B2 N61 C65 40.3(6) . .
C3 B2 N61 C65 160.6(4) . .
N41 B2 N61 N62 98.7(4) . .
N51 B2 N61 N62 -145.6(3) . .
C3 B2 N61 N62 -25.3(5) . .
C65 N61 N62 C63 -0.9(5) . .
B2 N61 N62 C63 -176.0(4) . .
C65 N61 N62 K1 166.9(3) . 2_666
B2 N61 N62 K1 -8.3(5) . 2_666
N61 N62 C63 C64 0.3(5) . .
K1 N62 C63 C64 -168.8(3) 2_666 .
N62 C63 C64 C65 0.3(6) . .
N62 N61 C65 C64 1.1(5) . .
B2 N61 C65 C64 175.7(4) . .
C63 C64 C65 N61 -0.9(5) . .
O71' K1 O71 C72 53.6(17) . .
N62 K1 O71 C72 -48.8(9) 2_666 .
N32 K1 O71 C72 -132.9(9) . .
N22 K1 O71 C72 102.3(9) 2_666 .
N22 K1 O71 C72 -177.5(7) . .
C2 K1 O71 C72 30.0(9) 2_666 .
C3 K1 O71 C72 7.8(9) 2_666 .
C1 K1 O71 C72 50.1(9) 2_666 .
C23 K1 O71 C72 -159.9(7) . .
C33 K1 O71 C72 -124.7(9) . .
O71' K1 O71 C75 -107(2) . .
N62 K1 O71 C75 150.8(12) 2_666 .
N32 K1 O71 C75 66.7(12) . .
N22 K1 O71 C75 -58.1(12) 2_666 .
N22 K1 O71 C75 22.0(14) . .
C2 K1 O71 C75 -130.5(12) 2_666 .
C3 K1 O71 C75 -152.7(12) 2_666 .
C1 K1 O71 C75 -110.3(12) 2_666 .
C23 K1 O71 C75 39.6(17) . .
C33 K1 O71 C75 74.8(12) . .
C72 K1 O71 C75 -160.5(18) . .
C75 O71 C72 C73 -37.8(14) . .
K1 O71 C72 C73 156.8(9) . .
C75 O71 C72 K1 165.4(13) . .
O71' K1 C72 O71 -32.0(10) . .
N62 K1 C72 O71 131.2(9) 2_666 .
N32 K1 C72 O71 47.9(9) . .
N22 K1 C72 O71 -75.7(9) 2_666 .
N22 K1 C72 O71 5.3(15) . .
C2 K1 C72 O71 -148.3(9) 2_666 .
C3 K1 C72 O71 -172.2(9) 2_666 .
C1 K1 C72 O71 -132.8(9) 2_666 .
C23 K1 C72 O71 132.4(14) . .
C33 K1 C72 O71 49.5(9) . .
O71 K1 C72 C73 -37.7(13) . .
O71' K1 C72 C73 -69.7(16) . .
N62 K1 C72 C73 93.5(14) 2_666 .
N32 K1 C72 C73 10.2(15) . .
N22 K1 C72 C73 -113.5(14) 2_666 .
N22 K1 C72 C73 -32(2) . .
C2 K1 C72 C73 174.0(15) 2_666 .
C3 K1 C72 C73 150.0(15) 2_666 .
C1 K1 C72 C73 -170.5(14) 2_666 .
C23 K1 C72 C73 94.6(19) . .
C33 K1 C72 C73 11.7(14) . .
O71 C72 C73 C74 12(2) . .
K1 C72 C73 C74 38(3) . .
C72 C73 C74 C75 16(3) . .
C72 O71 C75 C74 48.7(18) . .
K1 O71 C75 C74 -150.5(16) . .
C73 C74 C75 O71 -36(2) . .
O71 K1 O71' C72' -180(3) . .
N62 K1 O71' C72' -100.3(13) 2_666 .
N32 K1 O71' C72' 174.0(13) . .
N22 K1 O71' C72' 50.9(13) 2_666 .
N22 K1 O71' C72' 116.0(13) . .
C2 K1 O71' C72' -23.6(13) 2_666 .
C3 K1 O71' C72' -44.5(13) 2_666 .
C1 K1 O71' C72' -2.9(13) 2_666 .
C23 K1 O71' C72' 109(2) . .
C33 K1 O71' C72' -178.0(13) . .
C72 K1 O71' C72' -83.4(17) . .
O71 K1 O71' C75' -17(3) . .
N62 K1 O71' C75' 62(3) 2_666 .
N32 K1 O71' C75' -24(3) . .
N22 K1 O71' C75' -147(3) 2_666 .
N22 K1 O71' C75' -82(3) . .
C2 K1 O71' C75' 139(3) 2_666 .
C3 K1 O71' C75' 118(3) 2_666 .
C1 K1 O71' C75' 160(3) 2_666 .
C23 K1 O71' C75' -88(3) . .
C33 K1 O71' C75' -16(3) . .
C72 K1 O71' C75' 79(3) . .
C75' O71' C72' C73' 47(2) . .
K1 O71' C72' C73' -148.8(10) . .
O71' C72' C73' C74' -44.4(17) . .
C72' C73' C74' C75' 26(3) . .
C72' O71' C75' C74' -31(4) . .
K1 O71' C75' C74' 162.1(19) . .
C73' C74' C75' O71' 1(4) . .
N52 K2 O81 C82 47.1(4) . .
N12 K2 O81 C82 -40.8(4) 2_675 .
N42 K2 O81 C82 -148.2(3) 2_675 .
C2 K2 O81 C82 -105.2(4) 2_675 .
N42 K2 O81 C82 94.2(4) . .
N52 K2 O81 C82 165.8(4) 2_675 .
C3 K2 O81 C82 -129.3(4) 2_675 .
C43 K2 O81 C82 94.6(4) . .
C53 K2 O81 C82 14.3(5) . .
K2 K2 O81 C82 129.8(3) 2_675 .
N52 K2 O81 C85 -116.2(5) . .
N12 K2 O81 C85 155.8(5) 2_675 .
N42 K2 O81 C85 48.4(5) 2_675 .
C2 K2 O81 C85 91.5(5) 2_675 .
N42 K2 O81 C85 -69.1(5) . .
N52 K2 O81 C85 2.4(5) 2_675 .
C3 K2 O81 C85 67.3(5) 2_675 .
C43 K2 O81 C85 -68.7(5) . .
C82 K2 O81 C85 -163.3(7) . .
C53 K2 O81 C85 -149.0(4) . .
K2 K2 O81 C85 -33.6(5) 2_675 .
C85 O81 C82 C83 -7.5(7) . .
K2 O81 C82 C83 -175.4(4) . .
C85 O81 C82 K2 167.9(5) . .
N52 K2 C82 O81 -145.6(3) . .
N12 K2 C82 O81 136.0(4) 2_675 .
N42 K2 C82 O81 58.9(5) 2_675 .
C2 K2 C82 O81 75.3(4) 2_675 .
N42 K2 C82 O81 -86.7(4) . .
N52 K2 C82 O81 -15.7(4) 2_675 .
C3 K2 C82 O81 50.7(4) 2_675 .
C43 K2 C82 O81 -77.2(4) . .
C53 K2 C82 O81 -170.8(3) . .
K2 K2 C82 O81 -70.6(4) 2_675 .
O81 K2 C82 C83 9.3(8) . .
N52 K2 C82 C83 -136.3(9) . .
N12 K2 C82 C83 145.3(10) 2_675 .
N42 K2 C82 C83 68.2(11) 2_675 .
C2 K2 C82 C83 84.7(10) 2_675 .
N42 K2 C82 C83 -77.4(10) . .
N52 K2 C82 C83 -6.4(10) 2_675 .
C3 K2 C82 C83 60.1(10) 2_675 .
C43 K2 C82 C83 -67.8(10) . .
C53 K2 C82 C83 -161.5(9) . .
K2 K2 C82 C83 -61.2(10) 2_675 .
O81 C82 C83 C84 27.2(7) . .
K2 C82 C83 C84 20.2(12) . .
C82 C83 C84 C85 -36.2(7) . .
C82 O81 C85 C84 -16.0(6) . .
K2 O81 C85 C84 147.6(4) . .
C83 C84 C85 O81 32.9(6) . .
